data_1524883
loop_
_publ_author_name
'Markiv, V.Ya.'
'Shevchenko, I.P.'
'Belyavina, N.N.'

_publ_section_title
;
 Phase equilibria and crystalline structure of compounds in the Lu-Cu-Ga
 system
;
_journal_name_full 'Izvestiya Akademii Nauk SSSR, Metally'
_journal_page_first 204
_journal_page_last 209
_journal_volume 1989
_journal_year 1989
_chemical_formula_sum 'Cu3.42 Ga2.58 Lu'
_chemical_name_systematic '(Cu0.57 Ga0.43)6 Lu'
_space_group_IT_number 204
_symmetry_space_group_name_Hall '-I 2 2 3'
_symmetry_space_group_name_H-M 'I m -3'
_cell_angle_alpha 90
_cell_angle_beta 90
_cell_angle_gamma 90
_cell_formula_units_Z 24
_cell_length_a 13.745
_cell_length_b 13.745
_cell_length_c 13.745
_cell_volume 2596.774
_citation_journal_id_ASTM IZNMAQ
_cod_data_source_file Markiv_IZNMAQ_1989_1436.cif
_cod_data_source_block Cu3.42Ga2.58Lu1
_cod_original_formula_sum 'Cu3.42 Ga2.58 Lu1'
_cod_database_code 1524883

loop_
_symmetry_equiv_pos_as_xyz
x,y,z
-x,-y,z
x,-y,-z
-x,y,-z
z,x,y
-z,-x,y
z,-x,-y
-z,x,-y
y,z,x
y,-z,-x
-y,z,-x
-y,-z,x
-x,-y,-z
x,y,-z
-x,y,z
x,-y,z
-z,-x,-y
z,x,-y
-z,x,y
z,-x,y
-y,-z,-x
-y,z,x
y,-z,x
y,z,-x
x+1/2,y+1/2,z+1/2
-x+1/2,-y+1/2,z+1/2
x+1/2,-y+1/2,-z+1/2
-x+1/2,y+1/2,-z+1/2
z+1/2,x+1/2,y+1/2
-z+1/2,-x+1/2,y+1/2
z+1/2,-x+1/2,-y+1/2
-z+1/2,x+1/2,-y+1/2
y+1/2,z+1/2,x+1/2
y+1/2,-z+1/2,-x+1/2
-y+1/2,z+1/2,-x+1/2
-y+1/2,-z+1/2,x+1/2
-x+1/2,-y+1/2,-z+1/2
x+1/2,y+1/2,-z+1/2
-x+1/2,y+1/2,z+1/2
x+1/2,-y+1/2,z+1/2
-z+1/2,-x+1/2,-y+1/2
z+1/2,x+1/2,-y+1/2
-z+1/2,x+1/2,y+1/2
z+1/2,-x+1/2,y+1/2
-y+1/2,-z+1/2,-x+1/2
-y+1/2,z+1/2,x+1/2
y+1/2,-z+1/2,x+1/2
y+1/2,z+1/2,-x+1/2

loop_
_atom_site_label
_atom_site_type_symbol
_atom_site_fract_x
_atom_site_fract_y
_atom_site_fract_z
_atom_site_occupancy
_atom_site_U_iso_or_equiv
Ga2 Ga 0.304 0 0.5 0.43 0.0
Cu5 Cu 0 0.088 0.24 0.57 0.0
Cu1 Cu 0.411 0 0 0.57 0.0
Cu7 Cu 0.116 0.2 0.337 0.57 0.0
Ga4 Ga 0 0.352 0.404 0.43 0.0
Ga1 Ga 0.411 0 0 0.43 0.0
Ga6 Ga 0 0.073 0.088 0.142 0.0
Cu6 Cu 0 0.073 0.088 0.188 0.0
Cu2 Cu 0.304 0 0.5 0.57 0.0
Cu4 Cu 0 0.352 0.404 0.57 0.0
Ga3 Ga 0.157 0.157 0.157 0.43 0.0
Cu3 Cu 0.157 0.157 0.157 0.57 0.0
Ga7 Ga 0.116 0.2 0.337 0.43 0.0
Ga5 Ga 0 0.088 0.24 0.43 0.0
Lu1 Lu 0 0.3 0.189 1 0.0
